data_4001615
loop_
_publ_author_name
'Zhang, Ying'
'Lai, Shiu-Lun'
'Tong, Qing-Xiao'
'Lo, Ming-Fai'
'Ng, Tsz-Wai'
'Chan, Mei-Yee'
'Wen, Zhi-Chun'
'He, Jun'
'Jeff, Kc-Sham'
'Tang, Xiang-Lin'
'Liu, Wei-Min'
'Ko, Chi-Chiu'
'Wang, Peng-Fei'
'Lee, Chun-Sing'

_publ_section_title
;
 High Efficiency Nondoped Deep-Blue Organic Light Emitting Devices Based
 on Imidazole-\p-triphenylamine Derivatives
;
_journal_issue 1
_journal_name_full 'Chemistry of Materials'
_journal_page_first 61
_journal_paper_doi 10.1021/cm201789u
_journal_volume 24
_journal_year 2012
_chemical_formula_sum 'C49 H39 N3'
_chemical_formula_weight 669.83
_chemical_name_systematic
; 
 ? 
;
_space_group_IT_number 2
_symmetry_cell_setting triclinic
_symmetry_space_group_name_Hall '-P 1'
_symmetry_space_group_name_H-M 'P -1'
_atom_sites_solution_hydrogens geom
_atom_sites_solution_primary direct
_atom_sites_solution_secondary difmap
_audit_creation_method SHELXL-97
_cell_angle_alpha 82.027(3)
_cell_angle_beta 76.142(3)
_cell_angle_gamma 81.632(3)
_cell_formula_units_Z 2
_cell_length_a 9.2677(4)
_cell_length_b 10.9653(4)
_cell_length_c 19.0829(7)
_cell_measurement_reflns_used 4392
_cell_measurement_temperature 298(2)
_cell_measurement_theta_max 29.3589
_cell_measurement_theta_min 3.0538
_cell_volume 1851.85(13)
_computing_structure_refinement 'SHELXL-97 (Sheldrick, 1997)'
_computing_structure_solution 'SHELXS-97 (Sheldrick, 1990)'
_diffrn_ambient_temperature 298(2)
_diffrn_measured_fraction_theta_full 0.998
_diffrn_measured_fraction_theta_max 0.998
_diffrn_radiation_monochromator graphite
_diffrn_radiation_source 'fine-focus sealed tube'
_diffrn_radiation_type MoK\a
_diffrn_radiation_wavelength 0.71073
_diffrn_reflns_av_R_equivalents 0.0250
_diffrn_reflns_av_sigmaI/netI 0.0375
_diffrn_reflns_limit_h_max 9
_diffrn_reflns_limit_h_min -11
_diffrn_reflns_limit_k_max 11
_diffrn_reflns_limit_k_min -13
_diffrn_reflns_limit_l_max 22
_diffrn_reflns_limit_l_min -22
_diffrn_reflns_number 12808
_diffrn_reflns_theta_full 25.00
_diffrn_reflns_theta_max 25.00
_diffrn_reflns_theta_min 3.06
_exptl_absorpt_coefficient_mu 0.070
_exptl_absorpt_correction_T_max 0.9910
_exptl_absorpt_correction_T_min 0.9828
_exptl_absorpt_correction_type multi-scan
_exptl_crystal_density_diffrn 1.201
_exptl_crystal_density_method 'not measured'
_exptl_crystal_F_000 708
_exptl_crystal_size_max 0.25
_exptl_crystal_size_mid 0.18
_exptl_crystal_size_min 0.13
_refine_diff_density_max 0.666
_refine_diff_density_min -0.268
_refine_diff_density_rms 0.041
_refine_ls_extinction_method none
_refine_ls_goodness_of_fit_ref 1.136
_refine_ls_hydrogen_treatment constr
_refine_ls_matrix_type full
_refine_ls_number_parameters 472
_refine_ls_number_reflns 6495
_refine_ls_number_restraints 0
_refine_ls_restrained_S_all 1.136
_refine_ls_R_factor_all 0.0816
_refine_ls_R_factor_gt 0.0564
_refine_ls_shift/su_max 0.000
_refine_ls_shift/su_mean 0.000
_refine_ls_structure_factor_coef Fsqd
_refine_ls_weighting_details 'calc w=1/[\s^2^(Fo^2^)+(0.1000P)^2^+0.0000P] where P=(Fo^2^+2Fc^2^)/3'
_refine_ls_weighting_scheme calc
_refine_ls_wR_factor_gt 0.1607
_refine_ls_wR_factor_ref 0.1825
_reflns_number_gt 4642
_reflns_number_total 6495
_reflns_threshold_expression >2sigma(I)
_cod_data_source_file cm201789u_si_004.cif
_cod_data_source_block 0404c
_cod_original_cell_volume 1851.86(12)
_cod_original_sg_symbol_H-M p-1
_cod_database_code 4001615

loop_
_symmetry_equiv_pos_as_xyz
'x, y, z'
'-x, -y, -z'

loop_
_atom_site_label
_atom_site_type_symbol
_atom_site_fract_x
_atom_site_fract_y
_atom_site_fract_z
_atom_site_U_iso_or_equiv
_atom_site_adp_type
_atom_site_occupancy
_atom_site_symmetry_multiplicity
_atom_site_calc_flag
_atom_site_refinement_flags
N1 N 0.31996(17) 0.09373(14) 0.01144(8) 0.0397(4) Uani 1 1 d .
N2 N 0.45542(17) 0.16946(14) 0.07462(8) 0.0402(4) Uani 1 1 d .
C3 C 0.4281(2) 0.16308(17) 0.00715(10) 0.0384(5) Uani 1 1 d .
C4 C 0.5022(2) 0.22789(17) -0.06213(10) 0.0375(5) Uani 1 1 d .
C5 C 0.6848(2) 0.35336(19) -0.13822(11) 0.0461(5) Uani 1 1 d .
H5 H 0.7680 0.3946 -0.1430 0.055 Uiso 1 1 calc R
C6 C 0.1600(2) -0.02374(17) 0.11726(11) 0.0404(5) Uani 1 1 d .
C7 C 0.6238(2) 0.35662(18) -0.19817(10) 0.0419(5) Uani 1 1 d .
C8 C 0.2762(2) 0.05286(17) 0.08396(10) 0.0372(4) Uani 1 1 d .
C9 C 0.3573(2) 0.09770(17) 0.12448(10) 0.0401(5) Uani 1 1 d .
C10 C 0.4451(2) 0.22598(19) -0.12313(11) 0.0464(5) Uani 1 1 d .
H10 H 0.3654 0.1808 -0.1191 0.056 Uiso 1 1 calc R
C11 C 0.0771(2) -0.06903(18) 0.07615(12) 0.0449(5) Uani 1 1 d .
H11 H 0.0997 -0.0521 0.0259 0.054 Uiso 1 1 calc R
C12 C 0.3330(2) 0.07175(18) 0.20225(11) 0.0442(5) Uani 1 1 d .
C13 C 0.2195(2) -0.00565(19) 0.23588(11) 0.0488(5) Uani 1 1 d .
C14 C 0.5710(2) 0.22626(17) 0.09166(10) 0.0396(5) Uani 1 1 d .
C15 C 0.8363(2) 0.43976(19) -0.29162(11) 0.0475(5) Uani 1 1 d .
H15 H 0.9024 0.3909 -0.2666 0.057 Uiso 1 1 calc R
C16 C 0.5030(2) 0.2889(2) -0.18915(11) 0.0484(5) Uani 1 1 d .
H16 H 0.4609 0.2862 -0.2284 0.058 Uiso 1 1 calc R
C17 C 0.6831(2) 0.43281(18) -0.26670(11) 0.0442(5) Uani 1 1 d .
C18 C 0.1305(2) -0.05127(18) 0.19334(11) 0.0453(5) Uani 1 1 d .
C19 C 0.7021(2) 0.15500(19) 0.09984(11) 0.0478(5) Uani 1 1 d .
H19 H 0.7158 0.0711 0.0936 0.057 Uiso 1 1 calc R
C20 C 0.6269(2) 0.29147(19) -0.07215(11) 0.0452(5) Uani 1 1 d .
H20 H 0.6714 0.2919 -0.0334 0.054 Uiso 1 1 calc R
C21 C 0.5509(2) 0.35057(19) 0.10079(11) 0.0490(5) Uani 1 1 d .
H21 H 0.4619 0.3988 0.0959 0.059 Uiso 1 1 calc R
C22 C 0.6640(2) 0.40314(19) 0.11722(12) 0.0506(5) Uani 1 1 d .
H22 H 0.6501 0.4873 0.1227 0.061 Uiso 1 1 calc R
N23 N 0.8545(2) 0.67654(19) -0.45076(9) 0.0602(5) Uani 1 1 d .
C24 C 0.7971(2) 0.5935(2) -0.39046(11) 0.0491(5) Uani 1 1 d .
C25 C 0.8128(2) 0.2078(2) 0.11725(12) 0.0522(6) Uani 1 1 d .
H25 H 0.9002 0.1583 0.1235 0.063 Uiso 1 1 calc R
C26 C 0.5895(2) 0.5072(2) -0.30649(12) 0.0541(6) Uani 1 1 d .
H26 H 0.4869 0.5035 -0.2920 0.065 Uiso 1 1 calc R
C27 C 0.7822(2) 0.7094(2) -0.50947(11) 0.0549(6) Uani 1 1 d .
C28 C 0.7980(2) 0.33372(19) 0.12587(11) 0.0472(5) Uani 1 1 d .
C29 C 0.8919(2) 0.5169(2) -0.35218(11) 0.0499(5) Uani 1 1 d .
H29 H 0.9949 0.5180 -0.3678 0.060 Uiso 1 1 calc R
C30 C 0.9972(3) 0.7163(2) -0.45785(12) 0.0527(6) Uani 1 1 d .
C31 C -0.0370(2) -0.1380(2) 0.10946(13) 0.0556(6) Uani 1 1 d .
H31 H -0.0918 -0.1681 0.0820 0.067 Uiso 1 1 calc R
C32 C 0.0104(3) -0.1212(2) 0.22500(13) 0.0574(6) Uani 1 1 d .
H32 H -0.0144 -0.1394 0.2752 0.069 Uiso 1 1 calc R
C33 C 0.6440(2) 0.5862(2) -0.36681(12) 0.0568(6) Uani 1 1 d .
H33 H 0.5779 0.6351 -0.3919 0.068 Uiso 1 1 calc R
C34 C 0.4110(3) 0.1175(2) 0.24609(12) 0.0607(6) Uani 1 1 d .
H34 H 0.4832 0.1703 0.2246 0.073 Uiso 1 1 calc R
C35 C -0.0702(3) -0.1626(2) 0.18408(14) 0.0623(6) Uani 1 1 d .
H35 H -0.1489 -0.2083 0.2068 0.075 Uiso 1 1 calc R
C36 C 0.9237(3) 0.3890(2) 0.14457(14) 0.0630(6) Uani 1 1 d .
C37 C 0.1969(3) -0.0369(2) 0.31140(12) 0.0673(7) Uani 1 1 d .
H37 H 0.1252 -0.0892 0.3345 0.081 Uiso 1 1 calc R
C38 C 0.3827(3) 0.0859(2) 0.31947(13) 0.0726(7) Uani 1 1 d .
H38 H 0.4347 0.1175 0.3476 0.087 Uiso 1 1 calc R
C39 C 0.2769(4) 0.0072(3) 0.35170(13) 0.0781(8) Uani 1 1 d .
H39 H 0.2600 -0.0162 0.4015 0.094 Uiso 1 1 calc R
C40 C 0.7716(3) 0.8309(3) -0.54096(13) 0.0703(7) Uani 1 1 d .
H40 H 0.8104 0.8905 -0.5229 0.084 Uiso 1 1 calc R
C41 C 0.7254(3) 0.6225(2) -0.53766(13) 0.0658(7) Uani 1 1 d .
H41 H 0.7332 0.5400 -0.5180 0.079 Uiso 1 1 calc R
C42 C 1.0303(3) 0.7653(2) -0.40197(14) 0.0692(7) Uani 1 1 d .
H42 H 0.9579 0.7762 -0.3595 0.083 Uiso 1 1 calc R
C43 C 1.1058(3) 0.7042(2) -0.52142(14) 0.0669(7) Uani 1 1 d .
H43 H 1.0843 0.6724 -0.5600 0.080 Uiso 1 1 calc R
C44 C 0.6464(3) 0.7798(3) -0.62595(14) 0.0829(9) Uani 1 1 d .
H44 H 0.6006 0.8036 -0.6649 0.099 Uiso 1 1 calc R
C45 C 0.8900(4) 0.5241(3) 0.1500(3) 0.1261(15) Uani 1 1 d .
H45A H 0.8696 0.5656 0.1051 0.189 Uiso 1 1 calc R
H45B H 0.9744 0.5547 0.1596 0.189 Uiso 1 1 calc R
H45C H 0.8042 0.5394 0.1887 0.189 Uiso 1 1 calc R
C46 C 0.6563(3) 0.6590(3) -0.59568(15) 0.0806(8) Uani 1 1 d .
H46 H 0.6163 0.6006 -0.6141 0.097 Uiso 1 1 calc R
C47 C 1.2449(3) 0.7393(3) -0.52751(19) 0.0866(9) Uani 1 1 d .
H47 H 1.3167 0.7317 -0.5706 0.104 Uiso 1 1 calc R
C48 C 1.1726(4) 0.7984(3) -0.40917(19) 0.0947(10) Uani 1 1 d .
H48 H 1.1957 0.8303 -0.3710 0.114 Uiso 1 1 calc R
C49 C 0.7044(3) 0.8641(3) -0.59838(15) 0.0845(9) Uani 1 1 d .
H49 H 0.6983 0.9462 -0.6189 0.101 Uiso 1 1 calc R
C50 C 0.9656(6) 0.3163(4) 0.2109(3) 0.1545(19) Uani 1 1 d .
H50A H 0.8849 0.3288 0.2524 0.232 Uiso 1 1 calc R
H50B H 1.0539 0.3438 0.2185 0.232 Uiso 1 1 calc R
H50C H 0.9849 0.2297 0.2043 0.232 Uiso 1 1 calc R
C51 C 1.2793(4) 0.7844(3) -0.4722(2) 0.0998(11) Uani 1 1 d .
H51 H 1.3748 0.8059 -0.4766 0.120 Uiso 1 1 calc R
C52 C 1.0668(3) 0.3680(4) 0.0846(2) 0.1249(14) Uani 1 1 d .
H52A H 1.0879 0.2815 0.0779 0.187 Uiso 1 1 calc R
H52B H 1.1493 0.3944 0.0985 0.187 Uiso 1 1 calc R
H52C H 1.0524 0.4151 0.0400 0.187 Uiso 1 1 calc R

loop_
_atom_site_aniso_label
_atom_site_aniso_U_11
_atom_site_aniso_U_22
_atom_site_aniso_U_33
_atom_site_aniso_U_23
_atom_site_aniso_U_13
_atom_site_aniso_U_12
N1 0.0355(9) 0.0382(9) 0.0466(10) -0.0017(7) -0.0113(7) -0.0071(7)
N2 0.0385(9) 0.0384(9) 0.0462(10) -0.0032(7) -0.0128(8) -0.0089(7)
C3 0.0359(10) 0.0355(11) 0.0453(11) -0.0054(8) -0.0115(9) -0.0042(8)
C4 0.0350(10) 0.0323(10) 0.0459(11) -0.0033(8) -0.0104(9) -0.0053(8)
C5 0.0401(11) 0.0499(13) 0.0510(12) 0.0000(10) -0.0114(10) -0.0169(9)
C6 0.0358(10) 0.0317(10) 0.0506(12) -0.0004(8) -0.0075(9) -0.0010(8)
C7 0.0408(11) 0.0381(11) 0.0468(12) -0.0042(9) -0.0086(9) -0.0068(9)
C8 0.0362(10) 0.0333(10) 0.0413(11) -0.0017(8) -0.0095(9) -0.0020(8)
C9 0.0404(11) 0.0340(11) 0.0456(11) -0.0036(8) -0.0115(9) -0.0014(8)
C10 0.0419(11) 0.0503(13) 0.0514(12) -0.0041(9) -0.0121(10) -0.0185(9)
C11 0.0405(11) 0.0399(12) 0.0548(12) -0.0011(9) -0.0124(10) -0.0071(9)
C12 0.0497(12) 0.0380(11) 0.0453(12) -0.0046(9) -0.0151(10) 0.0013(9)
C13 0.0564(13) 0.0402(12) 0.0447(12) -0.0010(9) -0.0066(10) -0.0007(10)
C14 0.0395(11) 0.0371(11) 0.0454(11) -0.0062(8) -0.0138(9) -0.0058(8)
C15 0.0440(12) 0.0490(13) 0.0495(12) 0.0024(9) -0.0135(10) -0.0080(9)
C16 0.0485(12) 0.0594(14) 0.0430(12) -0.0033(10) -0.0143(10) -0.0198(10)
C17 0.0438(12) 0.0450(12) 0.0460(11) -0.0027(9) -0.0112(10) -0.0122(9)
C18 0.0448(12) 0.0359(11) 0.0503(12) -0.0015(9) -0.0052(10) -0.0005(9)
C19 0.0480(12) 0.0367(11) 0.0617(13) -0.0089(9) -0.0192(10) 0.0002(9)
C20 0.0411(11) 0.0495(12) 0.0488(12) 0.0016(9) -0.0167(9) -0.0134(9)
C21 0.0405(11) 0.0414(12) 0.0699(14) -0.0120(10) -0.0210(10) 0.0001(9)
C22 0.0486(12) 0.0386(12) 0.0701(14) -0.0150(10) -0.0203(11) -0.0024(9)
N23 0.0605(12) 0.0740(13) 0.0499(11) 0.0153(9) -0.0198(9) -0.0283(10)
C24 0.0515(13) 0.0522(13) 0.0450(12) 0.0035(10) -0.0123(10) -0.0162(10)
C25 0.0455(12) 0.0468(13) 0.0691(15) -0.0114(10) -0.0256(11) 0.0050(10)
C26 0.0423(12) 0.0629(14) 0.0575(13) 0.0039(11) -0.0126(10) -0.0146(10)
C27 0.0505(13) 0.0681(16) 0.0458(12) 0.0045(11) -0.0123(10) -0.0131(11)
C28 0.0439(12) 0.0482(13) 0.0547(13) -0.0118(10) -0.0185(10) -0.0044(9)
C29 0.0415(12) 0.0557(13) 0.0525(12) 0.0007(10) -0.0095(10) -0.0138(10)
C30 0.0559(14) 0.0519(13) 0.0506(13) 0.0106(10) -0.0145(11) -0.0187(10)
C31 0.0441(12) 0.0497(14) 0.0732(16) -0.0010(11) -0.0128(11) -0.0119(10)
C32 0.0591(14) 0.0508(14) 0.0537(13) 0.0040(10) 0.0016(11) -0.0117(11)
C33 0.0500(13) 0.0666(15) 0.0549(13) 0.0086(11) -0.0196(11) -0.0110(11)
C34 0.0733(16) 0.0582(15) 0.0555(14) -0.0054(11) -0.0217(12) -0.0122(12)
C35 0.0511(14) 0.0552(14) 0.0749(17) 0.0058(12) -0.0027(12) -0.0186(11)
C36 0.0538(14) 0.0611(15) 0.0860(17) -0.0140(13) -0.0348(13) -0.0082(11)
C37 0.0911(19) 0.0608(15) 0.0481(14) 0.0038(11) -0.0131(13) -0.0159(14)
C38 0.108(2) 0.0659(17) 0.0538(15) -0.0062(12) -0.0340(15) -0.0143(15)
C39 0.122(2) 0.0712(18) 0.0426(13) -0.0009(12) -0.0222(15) -0.0146(17)
C40 0.0808(18) 0.0726(17) 0.0589(15) 0.0104(12) -0.0219(13) -0.0196(14)
C41 0.0653(16) 0.0706(17) 0.0650(16) -0.0071(13) -0.0184(13) -0.0134(13)
C42 0.0749(18) 0.0749(18) 0.0623(15) 0.0054(13) -0.0187(13) -0.0294(14)
C43 0.0680(16) 0.0594(16) 0.0698(16) 0.0041(12) -0.0104(14) -0.0145(12)
C44 0.0724(19) 0.121(3) 0.0563(16) 0.0086(17) -0.0252(14) -0.0124(18)
C45 0.085(2) 0.079(2) 0.249(5) -0.066(3) -0.080(3) -0.0054(18)
C46 0.0674(17) 0.111(3) 0.0729(18) -0.0186(17) -0.0249(15) -0.0185(16)
C47 0.0605(17) 0.086(2) 0.102(2) 0.0216(18) -0.0090(16) -0.0168(15)
C48 0.108(3) 0.101(2) 0.094(2) 0.0176(18) -0.047(2) -0.058(2)
C49 0.086(2) 0.092(2) 0.0726(18) 0.0229(16) -0.0288(16) -0.0123(17)
C50 0.207(5) 0.128(3) 0.187(4) 0.012(3) -0.155(4) -0.051(3)
C51 0.069(2) 0.106(3) 0.126(3) 0.043(2) -0.036(2) -0.0440(18)
C52 0.0596(19) 0.116(3) 0.205(4) -0.052(3) -0.019(2) -0.0156(18)

loop_
_atom_type_symbol
_atom_type_description
_atom_type_scat_dispersion_real
_atom_type_scat_dispersion_imag
_atom_type_scat_source
C C 0.0033 0.0016 'International Tables Vol C Tables 4.2.6.8 and 6.1.1.4'
H H 0.0000 0.0000 'International Tables Vol C Tables 4.2.6.8 and 6.1.1.4'
N N 0.0061 0.0033 'International Tables Vol C Tables 4.2.6.8 and 6.1.1.4'

loop_
_geom_angle_atom_site_label_1
_geom_angle_atom_site_label_2
_geom_angle_atom_site_label_3
_geom_angle
C3 N1 C8 105.25(15)
C3 N2 C9 106.54(15)
C3 N2 C14 128.37(16)
C9 N2 C14 124.79(16)
N1 C3 N2 111.75(16)
N1 C3 C4 122.13(16)
N2 C3 C4 126.08(16)
C10 C4 C20 116.58(18)
C10 C4 C3 118.18(16)
C20 C4 C3 125.23(17)
C20 C5 C7 122.40(18)
C20 C5 H5 118.8
C7 C5 H5 118.8
C11 C6 C18 120.70(18)
C11 C6 C8 121.57(18)
C18 C6 C8 117.73(18)
C5 C7 C16 116.61(18)
C5 C7 C17 120.30(17)
C16 C7 C17 123.06(18)
N1 C8 C9 111.28(16)
N1 C8 C6 127.20(17)
C9 C8 C6 121.50(17)
C8 C9 N2 105.19(16)
C8 C9 C12 123.21(18)
N2 C9 C12 131.58(18)
C16 C10 C4 122.01(18)
C16 C10 H10 119.0
C4 C10 H10 119.0
C31 C11 C6 120.5(2)
C31 C11 H11 119.8
C6 C11 H11 119.8
C34 C12 C13 118.91(19)
C34 C12 C9 125.2(2)
C13 C12 C9 115.88(18)
C37 C13 C12 117.3(2)
C37 C13 C18 121.5(2)
C12 C13 C18 121.19(18)
C19 C14 C21 120.01(18)
C19 C14 N2 119.34(17)
C21 C14 N2 120.65(17)
C29 C15 C17 121.71(19)
C29 C15 H15 119.1
C17 C15 H15 119.1
C10 C16 C7 121.16(18)
C10 C16 H16 119.4
C7 C16 H16 119.4
C26 C17 C15 116.67(18)
C26 C17 C7 122.07(18)
C15 C17 C7 121.12(18)
C6 C18 C32 116.5(2)
C6 C18 C13 120.44(18)
C32 C18 C13 123.04(19)
C25 C19 C14 119.93(18)
C25 C19 H19 120.0
C14 C19 H19 120.0
C5 C20 C4 121.11(18)
C5 C20 H20 119.4
C4 C20 H20 119.4
C14 C21 C22 119.55(18)
C14 C21 H21 120.2
C22 C21 H21 120.2
C21 C22 C28 121.92(19)
C21 C22 H22 119.0
C28 C22 H22 119.0
C24 N23 C27 121.42(17)
C24 N23 C30 119.75(17)
C27 N23 C30 118.35(17)
C29 C24 C33 117.72(19)
C29 C24 N23 120.95(19)
C33 C24 N23 121.32(19)
C19 C25 C28 121.93(19)
C19 C25 H25 119.0
C28 C25 H25 119.0
C33 C26 C17 122.1(2)
C33 C26 H26 118.9
C17 C26 H26 118.9
C41 C27 C40 118.7(2)
C41 C27 N23 121.7(2)
C40 C27 N23 119.6(2)
C22 C28 C25 116.65(18)
C22 C28 C36 122.97(19)
C25 C28 C36 120.38(18)
C15 C29 C24 121.17(19)
C15 C29 H29 119.4
C24 C29 H29 119.4
C42 C30 C43 119.1(2)
C42 C30 N23 120.8(2)
C43 C30 N23 120.1(2)
C11 C31 C35 119.5(2)
C11 C31 H31 120.2
C35 C31 H31 120.2
C35 C32 C18 121.8(2)
C35 C32 H32 119.1
C18 C32 H32 119.1
C26 C33 C24 120.5(2)
C26 C33 H33 119.7
C24 C33 H33 119.7
C38 C34 C12 121.2(2)
C38 C34 H34 119.4
C12 C34 H34 119.4
C32 C35 C31 121.0(2)
C32 C35 H35 119.5
C31 C35 H35 119.5
C45 C36 C50 113.5(3)
C45 C36 C28 113.0(2)
C50 C36 C28 109.8(2)
C45 C36 C52 107.7(3)
C50 C36 C52 103.3(3)
C28 C36 C52 108.9(2)
C39 C37 C13 121.9(2)
C39 C37 H37 119.0
C13 C37 H37 119.0
C34 C38 C39 119.9(2)
C34 C38 H38 120.1
C39 C38 H38 120.1
C37 C39 C38 120.6(2)
C37 C39 H39 119.7
C38 C39 H39 119.7
C49 C40 C27 120.5(3)
C49 C40 H40 119.7
C27 C40 H40 119.7
C27 C41 C46 119.6(3)
C27 C41 H41 120.2
C46 C41 H41 120.2
C30 C42 C48 119.7(3)
C30 C42 H42 120.2
C48 C42 H42 120.2
C47 C43 C30 120.1(3)
C47 C43 H43 120.0
C30 C43 H43 120.0
C49 C44 C46 119.0(3)
C49 C44 H44 120.5
C46 C44 H44 120.5
C36 C45 H45A 109.5
C36 C45 H45B 109.5
H45A C45 H45B 109.5
C36 C45 H45C 109.5
H45A C45 H45C 109.5
H45B C45 H45C 109.5
C44 C46 C41 120.8(3)
C44 C46 H46 119.6
C41 C46 H46 119.6
C51 C47 C43 121.1(3)
C51 C47 H47 119.5
C43 C47 H47 119.5
C51 C48 C42 120.5(3)
C51 C48 H48 119.8
C42 C48 H48 119.8
C44 C49 C40 121.3(3)
C44 C49 H49 119.3
C40 C49 H49 119.3
C36 C50 H50A 109.5
C36 C50 H50B 109.5
H50A C50 H50B 109.5
C36 C50 H50C 109.5
H50A C50 H50C 109.5
H50B C50 H50C 109.5
C47 C51 C48 119.6(3)
C47 C51 H51 120.2
C48 C51 H51 120.2
C36 C52 H52A 109.5
C36 C52 H52B 109.5
H52A C52 H52B 109.5
C36 C52 H52C 109.5
H52A C52 H52C 109.5
H52B C52 H52C 109.5

loop_
_geom_bond_atom_site_label_1
_geom_bond_atom_site_label_2
_geom_bond_distance
N1 C3 1.325(2)
N1 C8 1.376(2)
N2 C3 1.383(2)
N2 C9 1.392(2)
N2 C14 1.435(2)
C3 C4 1.473(3)
C4 C10 1.393(3)
C4 C20 1.396(3)
C5 C20 1.372(3)
C5 C7 1.387(3)
C5 H5 0.9300
C6 C11 1.401(3)
C6 C18 1.409(3)
C6 C8 1.434(3)
C7 C16 1.396(3)
C7 C17 1.482(3)
C8 C9 1.377(3)
C9 C12 1.441(3)
C10 C16 1.376(3)
C10 H10 0.9300
C11 C31 1.368(3)
C11 H11 0.9300
C12 C34 1.410(3)
C12 C13 1.422(3)
C13 C37 1.406(3)
C13 C18 1.464(3)
C14 C19 1.375(3)
C14 C21 1.378(3)
C15 C29 1.374(3)
C15 C17 1.395(3)
C15 H15 0.9300
C16 H16 0.9300
C17 C26 1.389(3)
C18 C32 1.410(3)
C19 C25 1.375(3)
C19 H19 0.9300
C20 H20 0.9300
C21 C22 1.383(3)
C21 H21 0.9300
C22 C28 1.392(3)
C22 H22 0.9300
N23 C24 1.412(3)
N23 C27 1.418(3)
N23 C30 1.422(3)
C24 C29 1.391(3)
C24 C33 1.393(3)
C25 C28 1.396(3)
C25 H25 0.9300
C26 C33 1.380(3)
C26 H26 0.9300
C27 C41 1.378(3)
C27 C40 1.384(3)
C28 C36 1.521(3)
C29 H29 0.9300
C30 C42 1.372(3)
C30 C43 1.387(3)
C31 C35 1.379(3)
C31 H31 0.9300
C32 C35 1.361(3)
C32 H32 0.9300
C33 H33 0.9300
C34 C38 1.366(3)
C34 H34 0.9300
C35 H35 0.9300
C36 C45 1.481(4)
C36 C50 1.502(4)
C36 C52 1.542(4)
C37 C39 1.362(4)
C37 H37 0.9300
C38 C39 1.376(4)
C38 H38 0.9300
C39 H39 0.9300
C40 C49 1.368(3)
C40 H40 0.9300
C41 C46 1.392(4)
C41 H41 0.9300
C42 C48 1.389(4)
C42 H42 0.9300
C43 C47 1.373(4)
C43 H43 0.9300
C44 C49 1.355(4)
C44 C46 1.369(4)
C44 H44 0.9300
C45 H45A 0.9600
C45 H45B 0.9600
C45 H45C 0.9600
C46 H46 0.9300
C47 C51 1.346(5)
C47 H47 0.9300
C48 C51 1.373(5)
C48 H48 0.9300
C49 H49 0.9300
C50 H50A 0.9600
C50 H50B 0.9600
C50 H50C 0.9600
C51 H51 0.9300
C52 H52A 0.9600
C52 H52B 0.9600
C52 H52C 0.9600

loop_
_cod_related_entry_id
_cod_related_entry_database
_cod_related_entry_code
1 ChemSpider 30658440
